data_4331391
loop_
_publ_author_name
'Graudejus, O.'
'Wilkinson, A.P.'
'Bartlett, N.'

_publ_section_title
;
 Structural features of Ag (Au F4) and Ag (Au F6) and the
 structuralrelationship of Ag (Ag F4)2 and Au (Au F4)2 to Ag (Au F4)2
;
_journal_name_full 'Inorganic Chemistry'
_journal_page_first 1545
_journal_page_last 1548
_journal_paper_doi 10.1021/ic991178t
_journal_volume 39
_journal_year 2000
_chemical_formula_sum 'Ag Au F4'
_chemical_name_systematic 'Ag (Au F4)'
_space_group_IT_number 140
_symmetry_space_group_name_Hall '-I 4 2c'
_symmetry_space_group_name_H-M 'I 4/m c m'
_cell_angle_alpha 90
_cell_angle_beta 90
_cell_angle_gamma 90
_cell_formula_units_Z 4
_cell_length_a 5.79109
_cell_length_b 5.79109
_cell_length_c 10.8168
_cell_volume 362.760
_citation_journal_id_ASTM INOCAJ
_cod_data_source_file silver1-2_49.cif
_cod_data_source_block Ag1Au1F4
_cod_original_cell_volume 362.76
_cod_original_formula_sum 'Ag1 Au1 F4'
_cod_database_code 4331391

loop_
_symmetry_equiv_pos_as_xyz
x,y,z
-y,x,z
-x,-y,z
y,-x,z
x,-y,-z+1/2
y,x,-z+1/2
-x,y,-z+1/2
-y,-x,-z+1/2
-x,-y,-z
y,-x,-z
x,y,-z
-y,x,-z
-x,y,z-1/2
-y,-x,z-1/2
x,-y,z-1/2
y,x,z-1/2
x+1/2,y+1/2,z+1/2
-y+1/2,x+1/2,z+1/2
-x+1/2,-y+1/2,z+1/2
y+1/2,-x+1/2,z+1/2
x+1/2,-y+1/2,-z+1
y+1/2,x+1/2,-z+1
-x+1/2,y+1/2,-z+1
-y+1/2,-x+1/2,-z+1
-x+1/2,-y+1/2,-z+1/2
y+1/2,-x+1/2,-z+1/2
x+1/2,y+1/2,-z+1/2
-y+1/2,x+1/2,-z+1/2
-x+1/2,y+1/2,z
-y+1/2,-x+1/2,z
x+1/2,-y+1/2,z
y+1/2,x+1/2,z

loop_
_atom_site_label
_atom_site_type_symbol
_atom_site_fract_x
_atom_site_fract_y
_atom_site_fract_z
_atom_site_occupancy
_atom_site_U_iso_or_equiv
Ag1 Ag+1 0 0 0.25 1 0.0
F1 F-1 0.1674 0.6674 0.8804 1 0.0
Au1 Au+3 0 0.5 0 1 0.0
